data_7021916
loop_
_publ_author_name
'Servaty, Kathleen'
'Cau\"et, Emilie'
'Thomas, Fabrice'
'Lambermont, Javiera'
'Gerbaux, Pascal'
'De Winter, Julien'
'Ovaere, Margriet'
'Volker, Leen'
'Vaeck, Nathalie'
'Van Meervelt, Luc'
'Dehaen, Wim'
'Moucheron, C\'ecile'
'Kirsch-De Mesmaeker, Andr\'ee'

_publ_section_title
;
 Peculiar properties of homoleptic Cu complexes with dipyrromethene
 derivatives.
;
_journal_issue 39
_journal_name_full 'Dalton transactions (Cambridge, England : 2003)'
_journal_page_first 14188
_journal_page_last 14199
_journal_paper_doi 10.1039/c3dt51541a
_journal_volume 42
_journal_year 2013
_chemical_formula_moiety 'C30 H22 Cu N4'
_chemical_formula_sum 'C30 H22 Cu N4'
_chemical_formula_weight 502.06
_chemical_name_systematic
;
?
;
_space_group_IT_number 14
_symmetry_cell_setting monoclinic
_symmetry_space_group_name_Hall '-P 2ybc'
_symmetry_space_group_name_H-M 'P 1 21/c 1'
_atom_sites_solution_hydrogens geom
_atom_sites_solution_primary direct
_atom_sites_solution_secondary difmap
_audit_creation_method SHELXL-97
_cell_angle_alpha 90.00
_cell_angle_beta 115.496(2)
_cell_angle_gamma 90.00
_cell_formula_units_Z 8
_cell_length_a 17.0388(7)
_cell_length_b 15.6229(7)
_cell_length_c 19.7025(7)
_cell_measurement_reflns_used 47625
_cell_measurement_temperature 273(2)
_cell_measurement_theta_max 71.30
_cell_measurement_theta_min 2.48
_cell_volume 4734.0(3)
_computing_cell_refinement 'Bruker SAINT (SAINT, 1997)'
_computing_data_collection 'Bruker SMART (SMART, 1997)'
_computing_data_reduction 'Bruker SAINT (SAINT, 1997)'
_computing_molecular_graphics 'PLUTON (Spek, 1998)'
_computing_publication_material 'PLATON (Spek, 1998)'
_computing_structure_refinement 'SHELXL-97 (Sheldrick, 1997)'
_computing_structure_solution 'SHELXS-97 (Sheldrick, 1990)'
_diffrn_ambient_temperature 100(2)
_diffrn_measured_fraction_theta_full 0.982
_diffrn_measured_fraction_theta_max 0.982
_diffrn_measurement_device_type 'SMART 6000'
_diffrn_measurement_method 'omega and phi scan'
_diffrn_radiation_monochromator 'crossed Goebel mirrors'
_diffrn_radiation_source 'fine-focus sealed tube'
_diffrn_radiation_type CuK\a
_diffrn_radiation_wavelength 1.54178
_diffrn_reflns_av_R_equivalents 0.0585
_diffrn_reflns_av_sigmaI/netI 0.0380
_diffrn_reflns_limit_h_max 20
_diffrn_reflns_limit_h_min -20
_diffrn_reflns_limit_k_max 18
_diffrn_reflns_limit_k_min -16
_diffrn_reflns_limit_l_max 24
_diffrn_reflns_limit_l_min -24
_diffrn_reflns_number 47610
_diffrn_reflns_theta_full 71.30
_diffrn_reflns_theta_max 71.30
_diffrn_reflns_theta_min 2.48
_exptl_absorpt_coefficient_mu 1.500
_exptl_absorpt_correction_T_max 0.861
_exptl_absorpt_correction_T_min 0.671
_exptl_absorpt_correction_type multi-scan
_exptl_absorpt_process_details 'Bruker SADABS (SADABS, 1997)'
_exptl_crystal_colour green
_exptl_crystal_density_diffrn 1.409
_exptl_crystal_density_method 'not measured'
_exptl_crystal_description plate
_exptl_crystal_F_000 2072
_exptl_crystal_size_max 0.5
_exptl_crystal_size_mid 0.2
_exptl_crystal_size_min 0.1
_refine_diff_density_max 0.745
_refine_diff_density_min -0.312
_refine_diff_density_rms 0.095
_refine_ls_extinction_method none
_refine_ls_goodness_of_fit_ref 1.068
_refine_ls_hydrogen_treatment constr
_refine_ls_matrix_type full
_refine_ls_number_parameters 632
_refine_ls_number_reflns 9195
_refine_ls_number_restraints 339
_refine_ls_restrained_S_all 1.074
_refine_ls_R_factor_all 0.0686
_refine_ls_R_factor_gt 0.0468
_refine_ls_shift/su_max 0.001
_refine_ls_shift/su_mean 0.000
_refine_ls_structure_factor_coef Fsqd
_refine_ls_weighting_details 'calc w=1/[\s^2^(Fo^2^)+(0.0608P)^2^+1.6118P] where P=(Fo^2^+2Fc^2^)/3'
_refine_ls_weighting_scheme calc
_refine_ls_wR_factor_gt 0.1094
_refine_ls_wR_factor_ref 0.1229
_reflns_number_gt 6864
_reflns_number_total 9195
_reflns_threshold_expression >2sigma(I)
_cod_data_source_file c3dt51541a.txt
_cod_data_source_block wim96
_cod_original_sg_symbol_H-M 'P 21/c'
_cod_database_code 7021916

loop_
_symmetry_equiv_pos_as_xyz
'x, y, z'
'-x, y+1/2, -z+1/2'
'-x, -y, -z'
'x, -y-1/2, z-1/2'

loop_
_atom_site_label
_atom_site_type_symbol
_atom_site_fract_x
_atom_site_fract_y
_atom_site_fract_z
_atom_site_U_iso_or_equiv
_atom_site_adp_type
_atom_site_occupancy
_atom_site_symmetry_multiplicity
_atom_site_calc_flag
_atom_site_refinement_flags
Cu1 Cu 0.01393(5) 0.93735(7) 0.25313(7) 0.01506(15) Uani 1 1 d .
N2 N 0.0221(4) 0.8587(3) 0.3328(3) 0.0167(12) Uani 1 1 d .
C3 C -0.0176(5) 0.7824(4) 0.3227(4) 0.0217(13) Uani 1 1 d U
H3 H -0.0496 0.7576 0.2759 0.026 Uiso 1 1 calc R
C4 C -0.0056(5) 0.7453(4) 0.3899(4) 0.0291(14) Uani 1 1 d U
H4 H -0.0285 0.6935 0.3961 0.035 Uiso 1 1 calc R
C5 C 0.0481(4) 0.8010(4) 0.4473(4) 0.0230(12) Uani 1 1 d U
H5 H 0.0692 0.7927 0.4989 0.028 Uiso 1 1 calc R
C6 C 0.0637(4) 0.8734(4) 0.4095(4) 0.0146(11) Uani 1 1 d U
C7 C 0.1042(5) 0.9490(4) 0.4433(4) 0.0168(11) Uani 1 1 d U
C8 C 0.1127(4) 1.0221(4) 0.4035(4) 0.0160(11) Uani 1 1 d U
C9 C 0.1587(4) 1.0977(4) 0.4335(4) 0.0218(12) Uani 1 1 d U
H9 H 0.1865 1.1117 0.4843 0.026 Uiso 1 1 calc R
C10 C 0.1555(4) 1.1472(4) 0.3754(4) 0.0248(13) Uani 1 1 d U
H10 H 0.1810 1.2006 0.3789 0.030 Uiso 1 1 calc R
C11 C 0.1049(5) 1.1005(4) 0.3077(4) 0.0209(13) Uani 1 1 d U
H11 H 0.0929 1.1191 0.2594 0.025 Uiso 1 1 calc R
N12 N 0.0769(4) 1.0246(3) 0.3244(3) 0.0191(12) Uani 1 1 d .
C13 C 0.1452(5) 0.9544(4) 0.5273(4) 0.0176(12) Uani 1 1 d .
C14 C 0.2068(5) 0.8979(4) 0.5708(4) 0.0255(15) Uani 1 1 d .
H14 H 0.2246 0.8553 0.5475 0.031 Uiso 1 1 calc R
C15 C 0.2441(5) 0.9015(4) 0.6485(4) 0.0285(15) Uani 1 1 d .
H15 H 0.2867 0.8623 0.6767 0.034 Uiso 1 1 calc R
C16 C 0.2174(5) 0.9646(5) 0.6845(4) 0.0309(15) Uani 1 1 d .
H16 H 0.2419 0.9684 0.7367 0.037 Uiso 1 1 calc R
C17 C 0.1531(5) 1.0215(5) 0.6399(4) 0.0314(15) Uani 1 1 d .
H17 H 0.1343 1.0632 0.6632 0.038 Uiso 1 1 calc R
C18 C 0.1166(4) 1.0187(4) 0.5632(4) 0.0250(14) Uani 1 1 d .
H18 H 0.0739 1.0578 0.5349 0.030 Uiso 1 1 calc R
N19 N 0.0124(4) 0.8501(3) 0.1802(3) 0.0145(11) Uani 1 1 d .
C20 C 0.0580(5) 0.7790(4) 0.1973(4) 0.0229(12) Uani 1 1 d U
H20 H 0.0946 0.7624 0.2461 0.027 Uiso 1 1 calc R
C21 C 0.0447(4) 0.7311(4) 0.1329(4) 0.0250(12) Uani 1 1 d U
H21 H 0.0697 0.6787 0.1313 0.030 Uiso 1 1 calc R
C22 C -0.0131(4) 0.7777(4) 0.0725(4) 0.0230(12) Uani 1 1 d U
H22 H -0.0348 0.7626 0.0220 0.028 Uiso 1 1 calc R
C23 C -0.0333(5) 0.8546(4) 0.1030(4) 0.0189(11) Uani 1 1 d U
C24 C -0.0838(5) 0.9218(4) 0.0632(3) 0.0169(11) Uani 1 1 d U
C25 C -0.1005(5) 0.9968(4) 0.0957(4) 0.0219(12) Uani 1 1 d U
C26 C -0.1594(5) 1.0628(4) 0.0600(4) 0.0318(15) Uani 1 1 d U
H26 H -0.1930 1.0683 0.0085 0.038 Uiso 1 1 calc R
C27 C -0.1590(5) 1.1185(4) 0.1147(4) 0.0385(16) Uani 1 1 d U
H27 H -0.1924 1.1676 0.1078 0.046 Uiso 1 1 calc R
C28 C -0.0962(5) 1.0845(4) 0.1842(4) 0.0243(12) Uani 1 1 d U
H28 H -0.0827 1.1092 0.2309 0.029 Uiso 1 1 calc R
N29 N -0.0590(4) 1.0129(3) 0.1743(3) 0.0195(12) Uani 1 1 d .
C30 C -0.1319(5) 0.9142(4) -0.0206(3) 0.0201(13) Uani 1 1 d .
C31 C -0.1893(5) 0.8503(4) -0.0551(4) 0.0245(13) Uani 1 1 d .
H31 H -0.2002 0.8101 -0.0254 0.029 Uiso 1 1 calc R
C32 C -0.2331(5) 0.8423(5) -0.1341(4) 0.0356(16) Uani 1 1 d .
H32 H -0.2736 0.7989 -0.1562 0.043 Uiso 1 1 calc R
C33 C -0.2145(5) 0.8998(5) -0.1771(4) 0.0334(16) Uani 1 1 d .
H33 H -0.2411 0.8942 -0.2292 0.040 Uiso 1 1 calc R
C34 C -0.1572(5) 0.9656(4) -0.1452(4) 0.0278(14) Uani 1 1 d .
H34 H -0.1468 1.0047 -0.1760 0.033 Uiso 1 1 calc R
C35 C -0.1140(4) 0.9754(4) -0.0671(3) 0.0200(12) Uani 1 1 d .
H35 H -0.0749 1.0200 -0.0457 0.024 Uiso 1 1 calc R
Cu36 Cu 0.49936(8) 0.68819(7) 0.25940(3) 0.01615(16) Uani 1 1 d .
N37 N 0.5117(4) 0.6000(3) 0.3343(3) 0.0247(14) Uani 1 1 d .
C38 C 0.4753(5) 0.5231(4) 0.3194(4) 0.0300(17) Uani 1 1 d U
H38 H 0.4423 0.5023 0.2711 0.036 Uiso 1 1 calc R
C39 C 0.4924(6) 0.4781(4) 0.3838(4) 0.043(2) Uani 1 1 d .
H39 H 0.4722 0.4235 0.3867 0.052 Uiso 1 1 calc R
C40 C 0.5453(5) 0.5289(4) 0.4441(4) 0.0337(17) Uani 1 1 d U
H40 H 0.5685 0.5150 0.4949 0.040 Uiso 1 1 calc R
C41 C 0.5568(5) 0.6075(4) 0.4115(4) 0.0200(14) Uani 1 1 d .
C42 C 0.5954(5) 0.6815(4) 0.4494(2) 0.0172(9) Uani 1 1 d .
C43 C 0.5999(5) 0.7599(4) 0.4153(4) 0.0171(13) Uani 1 1 d .
C44 C 0.6434(4) 0.8351(4) 0.4483(4) 0.0222(13) Uani 1 1 d .
H44 H 0.6724 0.8454 0.4997 0.027 Uiso 1 1 calc R
C45 C 0.6366(5) 0.8911(4) 0.3932(4) 0.0247(14) Uani 1 1 d U
H45 H 0.6602 0.9458 0.3991 0.030 Uiso 1 1 calc R
C46 C 0.5858(5) 0.8481(4) 0.3246(4) 0.0232(14) Uani 1 1 d .
H46 H 0.5708 0.8714 0.2772 0.028 Uiso 1 1 calc R
N47 N 0.5621(4) 0.7706(3) 0.3365(3) 0.0154(11) Uani 1 1 d .
C48 C 0.6402(5) 0.6789(4) 0.5337(2) 0.0185(9) Uani 1 1 d U
C49 C 0.7050(5) 0.6214(4) 0.5717(4) 0.0253(11) Uani 1 1 d U
H49 H 0.7221 0.5828 0.5447 0.030 Uiso 1 1 calc R
C50 C 0.7462(5) 0.6196(4) 0.6510(4) 0.0320(12) Uani 1 1 d U
H50 H 0.7905 0.5805 0.6759 0.038 Uiso 1 1 calc R
C51 C 0.7206(6) 0.6753(5) 0.6907(3) 0.0327(12) Uani 1 1 d U
H51 H 0.7483 0.6747 0.7430 0.039 Uiso 1 1 calc R
C52 C 0.6538(5) 0.7331(4) 0.6540(4) 0.0258(11) Uani 1 1 d U
H52 H 0.6358 0.7698 0.6818 0.031 Uiso 1 1 calc R
C53 C 0.6134(4) 0.7364(4) 0.5754(4) 0.0190(11) Uani 1 1 d U
H53 H 0.5694 0.7758 0.5507 0.023 Uiso 1 1 calc R
N54 N 0.5004(4) 0.6111(3) 0.1801(3) 0.0199(12) Uani 1 1 d .
C55 C 0.5525(5) 0.5447(4) 0.1930(4) 0.0334(16) Uani 1 1 d U
H55 H 0.5859 0.5218 0.2403 0.040 Uiso 1 1 calc R
C56 C 0.5507(5) 0.5131(4) 0.1257(4) 0.0437(17) Uani 1 1 d U
H56 H 0.5814 0.4664 0.1203 0.052 Uiso 1 1 calc R
C57 C 0.4948(5) 0.5648(4) 0.0693(3) 0.0298(13) Uani 1 1 d U
H57 H 0.4813 0.5606 0.0184 0.036 Uiso 1 1 calc R
C58 C 0.4610(4) 0.6268(4) 0.1041(3) 0.0189(11) Uani 1 1 d U
C59 C 0.4092(5) 0.6950(5) 0.0697(2) 0.0207(8) Uani 1 1 d U
C60 C 0.3854(5) 0.7616(4) 0.1070(4) 0.0233(12) Uani 1 1 d U
C61 C 0.3251(5) 0.8255(5) 0.0772(4) 0.0436(17) Uani 1 1 d U
H61 H 0.2913 0.8347 0.0261 0.052 Uiso 1 1 calc R
C62 C 0.3224(5) 0.8737(5) 0.1338(4) 0.0424(17) Uani 1 1 d U
H62 H 0.2866 0.9203 0.1293 0.051 Uiso 1 1 calc R
C63 C 0.3855(4) 0.8379(4) 0.2007(4) 0.0216(12) Uani 1 1 d U
H63 H 0.3985 0.8591 0.2485 0.026 Uiso 1 1 calc R
N64 N 0.4250(4) 0.7686(3) 0.1872(3) 0.0183(12) Uani 1 1 d .
C65 C 0.3663(5) 0.6996(5) -0.0150(2) 0.0268(10) Uani 1 1 d U
C66 C 0.3122(4) 0.6361(5) -0.0572(4) 0.0389(13) Uani 1 1 d U
H66 H 0.3019 0.5888 -0.0336 0.047 Uiso 1 1 calc R
C67 C 0.2717(4) 0.6417(5) -0.1364(4) 0.0484(15) Uani 1 1 d U
H67 H 0.2333 0.5994 -0.1651 0.058 Uiso 1 1 calc R
C68 C 0.2905(5) 0.7117(5) -0.1708(3) 0.0479(14) Uani 1 1 d U
H68 H 0.2647 0.7157 -0.2229 0.057 Uiso 1 1 calc R
C69 C 0.3469(4) 0.7753(5) -0.1283(4) 0.0433(13) Uani 1 1 d U
H69 H 0.3593 0.8212 -0.1521 0.052 Uiso 1 1 calc R
C70 C 0.3849(5) 0.7707(5) -0.0505(4) 0.0344(12) Uani 1 1 d U
H70 H 0.4222 0.8137 -0.0219 0.041 Uiso 1 1 calc R

loop_
_atom_site_aniso_label
_atom_site_aniso_U_11
_atom_site_aniso_U_22
_atom_site_aniso_U_33
_atom_site_aniso_U_23
_atom_site_aniso_U_13
_atom_site_aniso_U_12
Cu1 0.0193(5) 0.0120(2) 0.0131(3) -0.00101(19) 0.0062(5) -0.0012(4)
N2 0.027(3) 0.014(2) 0.010(2) -0.0056(17) 0.008(2) -0.0029(19)
C3 0.025(3) 0.017(3) 0.023(3) -0.0059(19) 0.011(2) -0.006(2)
C4 0.041(3) 0.025(3) 0.027(3) -0.0092(19) 0.020(3) -0.016(2)
C5 0.031(3) 0.026(2) 0.018(3) -0.0022(19) 0.016(2) -0.010(2)
C6 0.015(3) 0.0183(19) 0.016(2) 0.0005(16) 0.012(2) 0.0015(17)
C7 0.016(3) 0.0193(19) 0.018(3) 0.0015(17) 0.010(2) 0.0023(18)
C8 0.014(3) 0.0176(19) 0.014(2) -0.0018(16) 0.004(2) -0.0008(18)
C9 0.019(3) 0.020(2) 0.020(3) 0.0010(18) 0.003(2) -0.0015(18)
C10 0.026(3) 0.015(2) 0.025(3) -0.0034(19) 0.002(2) -0.0122(19)
C11 0.023(3) 0.014(3) 0.021(3) -0.0023(18) 0.005(2) -0.0025(19)
N12 0.021(3) 0.017(2) 0.017(3) 0.0031(17) 0.005(2) 0.0013(18)
C13 0.017(3) 0.020(2) 0.020(3) -0.0082(19) 0.012(2) -0.005(2)
C14 0.030(4) 0.027(3) 0.026(3) -0.001(2) 0.019(3) 0.001(2)
C15 0.023(3) 0.038(3) 0.025(3) 0.009(2) 0.011(3) 0.009(2)
C16 0.027(4) 0.046(3) 0.015(3) -0.006(2) 0.004(3) -0.002(3)
C17 0.024(3) 0.047(4) 0.023(3) -0.014(2) 0.009(3) 0.002(2)
C18 0.020(3) 0.027(3) 0.026(3) -0.011(2) 0.008(2) 0.001(2)
N19 0.016(2) 0.016(2) 0.016(2) -0.0040(17) 0.011(2) -0.0012(17)
C20 0.030(3) 0.023(3) 0.019(2) 0.0077(18) 0.015(2) 0.006(2)
C21 0.031(2) 0.025(2) 0.022(2) 0.0058(16) 0.0136(19) 0.0117(18)
C22 0.029(3) 0.025(2) 0.020(2) -0.0045(18) 0.016(2) 0.0038(18)
C23 0.025(3) 0.019(2) 0.017(3) -0.0022(16) 0.013(2) -0.0023(17)
C24 0.016(3) 0.0199(19) 0.016(2) -0.0060(16) 0.008(2) -0.0040(16)
C25 0.025(3) 0.020(2) 0.017(2) -0.0045(17) 0.005(2) 0.0008(18)
C26 0.032(3) 0.031(3) 0.021(3) -0.0060(19) -0.001(2) 0.011(2)
C27 0.037(3) 0.026(3) 0.027(3) -0.006(2) -0.011(2) 0.018(2)
C28 0.021(3) 0.020(2) 0.019(2) -0.0035(18) -0.0027(19) 0.004(2)
N29 0.018(3) 0.016(2) 0.023(3) -0.0009(19) 0.008(2) 0.0020(18)
C30 0.022(3) 0.026(3) 0.016(3) 0.0040(19) 0.011(3) 0.008(2)
C31 0.019(3) 0.040(3) 0.017(3) -0.010(2) 0.011(3) -0.006(2)
C32 0.027(3) 0.053(4) 0.029(3) -0.022(3) 0.014(3) -0.012(3)
C33 0.015(3) 0.064(4) 0.017(3) -0.015(2) 0.003(2) 0.002(3)
C34 0.029(3) 0.037(3) 0.019(3) 0.000(2) 0.012(3) 0.014(2)
C35 0.017(3) 0.026(3) 0.015(3) 0.0004(19) 0.005(2) 0.006(2)
Cu36 0.0277(5) 0.0106(2) 0.0126(3) -0.0023(4) 0.0111(5) -0.0011(3)
N37 0.052(4) 0.010(2) 0.020(3) -0.0003(17) 0.023(3) 0.001(2)
C38 0.056(4) 0.018(3) 0.020(3) -0.009(2) 0.020(3) -0.008(2)
C39 0.093(6) 0.016(3) 0.041(4) -0.008(2) 0.046(4) -0.008(3)
C40 0.060(4) 0.019(3) 0.031(3) 0.009(2) 0.029(3) 0.006(3)
C41 0.033(3) 0.018(3) 0.019(3) 0.004(2) 0.020(3) 0.005(2)
C42 0.018(3) 0.023(2) 0.0174(17) 0.009(2) 0.014(3) 0.0079(18)
C43 0.021(3) 0.016(2) 0.013(3) 0.0040(19) 0.006(2) 0.003(2)
C44 0.018(3) 0.028(3) 0.013(3) 0.002(2) 0.000(2) 0.000(2)
C45 0.027(3) 0.020(3) 0.017(3) -0.0068(19) 0.001(2) -0.012(2)
C46 0.024(3) 0.018(3) 0.018(3) 0.001(2) 0.000(2) -0.004(2)
N47 0.015(3) 0.016(2) 0.016(3) 0.0011(17) 0.007(2) 0.0003(18)
C48 0.017(2) 0.026(2) 0.0159(14) 0.0029(18) 0.011(2) 0.0031(16)
C49 0.024(3) 0.030(3) 0.028(2) 0.0088(18) 0.016(2) 0.0089(17)
C50 0.025(3) 0.043(3) 0.027(2) 0.018(2) 0.0100(19) 0.0093(19)
C51 0.026(2) 0.053(3) 0.0171(16) 0.012(2) 0.008(2) 0.004(2)
C52 0.020(3) 0.045(3) 0.0131(18) -0.0015(18) 0.008(2) -0.0016(18)
C53 0.016(3) 0.028(2) 0.0148(19) 0.0002(17) 0.0083(18) 0.0031(17)
N54 0.033(3) 0.014(2) 0.017(3) -0.0032(17) 0.015(2) -0.0047(19)
C55 0.064(4) 0.017(3) 0.030(3) 0.008(2) 0.030(3) 0.008(3)
C56 0.084(5) 0.024(3) 0.036(3) 0.002(2) 0.037(3) 0.014(3)
C57 0.052(4) 0.024(2) 0.021(3) -0.0064(18) 0.024(3) -0.0021(19)
C58 0.030(3) 0.0186(19) 0.014(2) -0.0086(15) 0.016(2) -0.0115(15)
C59 0.015(2) 0.0326(19) 0.0169(16) -0.0089(19) 0.009(2) -0.0093(14)
C60 0.016(3) 0.041(3) 0.015(3) -0.0051(19) 0.009(2) 0.0028(18)
C61 0.034(3) 0.073(4) 0.016(2) -0.002(2) 0.003(2) 0.029(3)
C62 0.033(3) 0.061(4) 0.026(3) 0.000(2) 0.006(2) 0.033(3)
C63 0.021(3) 0.030(3) 0.017(2) 0.0004(19) 0.010(2) 0.011(2)
N64 0.021(3) 0.022(3) 0.011(2) -0.0077(17) 0.006(2) -0.0032(19)
C65 0.018(2) 0.051(3) 0.0176(15) -0.0056(16) 0.0140(19) 0.0001(18)
C66 0.020(3) 0.077(3) 0.025(2) -0.019(2) 0.015(2) -0.011(2)
C67 0.028(3) 0.093(4) 0.025(2) -0.021(2) 0.013(2) -0.009(3)
C68 0.033(3) 0.093(3) 0.0231(19) -0.0090(17) 0.017(2) 0.008(3)
C69 0.024(3) 0.090(4) 0.020(2) 0.008(2) 0.013(2) 0.006(2)
C70 0.022(3) 0.062(3) 0.0198(19) 0.008(2) 0.010(2) 0.006(2)

loop_
_atom_type_symbol
_atom_type_description
_atom_type_scat_dispersion_real
_atom_type_scat_dispersion_imag
_atom_type_scat_source
C C 0.0181 0.0091 'International Tables Vol C Tables 4.2.6.8 and 6.1.1.4'
H H 0.0000 0.0000 'International Tables Vol C Tables 4.2.6.8 and 6.1.1.4'
N N 0.0311 0.0180 'International Tables Vol C Tables 4.2.6.8 and 6.1.1.4'
Cu Cu -1.9646 0.5888 'International Tables Vol C Tables 4.2.6.8 and 6.1.1.4'

loop_
_geom_angle_atom_site_label_1
_geom_angle_atom_site_label_2
_geom_angle_atom_site_label_3
_geom_angle
N12 Cu1 N29 96.8(2)
N12 Cu1 N2 92.0(2)
N29 Cu1 N2 146.62(15)
N12 Cu1 N19 148.41(15)
N29 Cu1 N19 92.0(2)
N2 Cu1 N19 97.2(2)
C3 N2 C6 107.3(5)
C3 N2 Cu1 125.7(4)
C6 N2 Cu1 126.8(4)
N2 C3 C4 112.0(6)
N2 C3 H3 124.0
C4 C3 H3 124.0
C3 C4 C5 106.8(6)
C3 C4 H4 126.6
C5 C4 H4 126.6
C4 C5 C6 105.7(6)
C4 C5 H5 127.1
C6 C5 H5 127.1
C7 C6 N2 125.5(6)
C7 C6 C5 125.9(6)
N2 C6 C5 108.2(6)
C6 C7 C8 124.4(6)
C6 C7 C13 118.6(5)
C8 C7 C13 117.0(6)
C9 C8 N12 110.0(6)
C9 C8 C7 127.8(6)
N12 C8 C7 122.2(6)
C10 C9 C8 108.1(6)
C10 C9 H9 126.0
C8 C9 H9 126.0
C9 C10 C11 106.5(5)
C9 C10 H10 126.8
C11 C10 H10 126.8
N12 C11 C10 110.3(6)
N12 C11 H11 124.8
C10 C11 H11 124.8
C8 N12 C11 105.1(6)
C8 N12 Cu1 129.0(5)
C11 N12 Cu1 125.5(5)
C14 C13 C18 118.7(6)
C14 C13 C7 121.9(6)
C18 C13 C7 119.4(6)
C13 C14 C15 122.3(6)
C13 C14 H14 118.9
C15 C14 H14 118.9
C14 C15 C16 119.7(6)
C14 C15 H15 120.2
C16 C15 H15 120.2
C17 C16 C15 118.0(6)
C17 C16 H16 121.0
C15 C16 H16 121.0
C18 C17 C16 122.6(6)
C18 C17 H17 118.7
C16 C17 H17 118.7
C17 C18 C13 118.8(6)
C17 C18 H18 120.6
C13 C18 H18 120.6
C20 N19 C23 108.5(5)
C20 N19 Cu1 125.1(5)
C23 N19 Cu1 126.3(4)
N19 C20 C21 111.7(6)
N19 C20 H20 124.1
C21 C20 H20 124.1
C22 C21 C20 106.0(5)
C22 C21 H21 127.0
C20 C21 H21 127.0
C21 C22 C23 106.7(6)
C21 C22 H22 126.7
C23 C22 H22 126.7
C24 C23 N19 125.9(6)
C24 C23 C22 126.9(6)
N19 C23 C22 107.1(6)
C23 C24 C25 124.9(6)
C23 C24 C30 118.7(5)
C25 C24 C30 116.2(6)
C26 C25 C24 128.3(6)
C26 C25 N29 109.2(5)
C24 C25 N29 122.4(6)
C27 C26 C25 108.0(6)
C27 C26 H26 126.0
C25 C26 H26 126.0
C26 C27 C28 105.3(6)
C26 C27 H27 127.3
C28 C27 H27 127.3
N29 C28 C27 112.1(6)
N29 C28 H28 123.9
C27 C28 H28 123.9
C28 N29 C25 105.2(6)
C28 N29 Cu1 125.3(5)
C25 N29 Cu1 128.1(4)
C31 C30 C35 118.3(6)
C31 C30 C24 122.9(6)
C35 C30 C24 118.7(6)
C30 C31 C32 122.7(6)
C30 C31 H31 118.6
C32 C31 H31 118.6
C33 C32 C31 118.2(6)
C33 C32 H32 120.9
C31 C32 H32 120.9
C32 C33 C34 121.3(6)
C32 C33 H33 119.4
C34 C33 H33 119.4
C33 C34 C35 121.4(6)
C33 C34 H34 119.3
C35 C34 H34 119.3
C34 C35 C30 118.1(6)
C34 C35 H35 121.0
C30 C35 H35 121.0
N64 Cu36 N47 96.5(2)
N64 Cu36 N37 147.4(3)
N47 Cu36 N37 91.85(16)
N64 Cu36 N54 92.35(16)
N47 Cu36 N54 147.0(2)
N37 Cu36 N54 97.6(2)
C38 N37 C41 107.9(5)
C38 N37 Cu36 125.5(5)
C41 N37 Cu36 126.6(4)
N37 C38 C39 111.6(6)
N37 C38 H38 124.2
C39 C38 H38 124.2
C40 C39 C38 107.4(6)
C40 C39 H39 126.3
C38 C39 H39 126.3
C39 C40 C41 105.6(6)
C39 C40 H40 127.2
C41 C40 H40 127.2
C42 C41 N37 125.2(5)
C42 C41 C40 126.8(6)
N37 C41 C40 107.5(6)
C41 C42 C43 125.5(4)
C41 C42 C48 118.2(5)
C43 C42 C48 116.2(6)
C44 C43 N47 108.3(5)
C44 C43 C42 129.5(6)
N47 C43 C42 122.1(5)
C45 C44 C43 109.0(6)
C45 C44 H44 125.5
C43 C44 H44 125.5
C44 C45 C46 105.2(6)
C44 C45 H45 127.4
C46 C45 H45 127.4
N47 C46 C45 111.7(6)
N47 C46 H46 124.2
C45 C46 H46 124.2
C46 N47 C43 105.8(5)
C46 N47 Cu36 125.2(5)
C43 N47 Cu36 128.7(4)
C49 C48 C53 118.9(4)
C49 C48 C42 122.0(6)
C53 C48 C42 119.1(6)
C48 C49 C50 121.3(6)
C48 C49 H49 119.4
C50 C49 H49 119.4
C51 C50 C49 119.6(6)
C51 C50 H50 120.2
C49 C50 H50 120.2
C50 C51 C52 120.6(4)
C50 C51 H51 119.7
C52 C51 H51 119.7
C51 C52 C53 120.2(6)
C51 C52 H52 119.9
C53 C52 H52 119.9
C52 C53 C48 119.3(6)
C52 C53 H53 120.3
C48 C53 H53 120.3
C55 N54 C58 108.9(5)
C55 N54 Cu36 124.2(5)
C58 N54 Cu36 125.8(4)
N54 C55 C56 110.9(6)
N54 C55 H55 124.6
C56 C55 H55 124.6
C57 C56 C55 106.5(6)
C57 C56 H56 126.8
C55 C56 H56 126.8
C56 C57 C58 106.9(5)
C56 C57 H57 126.6
C58 C57 H57 126.6
C59 C58 N54 126.2(5)
C59 C58 C57 126.4(5)
N54 C58 C57 106.8(5)
C58 C59 C60 125.3(4)
C58 C59 C65 119.3(6)
C60 C59 C65 115.2(6)
C61 C60 N64 109.2(5)
C61 C60 C59 129.4(6)
N64 C60 C59 121.4(6)
C60 C61 C62 109.5(6)
C60 C61 H61 125.2
C62 C61 H61 125.2
C61 C62 C63 105.4(6)
C61 C62 H62 127.3
C63 C62 H62 127.3
N64 C63 C62 112.0(5)
N64 C63 H63 124.0
C62 C63 H63 124.0
C63 N64 C60 103.8(5)
C63 N64 Cu36 127.0(4)
C60 N64 Cu36 128.2(4)
C66 C65 C70 120.2(5)
C66 C65 C59 121.2(6)
C70 C65 C59 118.6(6)
C65 C66 C67 120.6(6)
C65 C66 H66 119.7
C67 C66 H66 119.7
C68 C67 C66 118.7(7)
C68 C67 H67 120.6
C66 C67 H67 120.6
C69 C68 C67 121.0(5)
C69 C68 H68 119.5
C67 C68 H68 119.5
C70 C69 C68 120.2(7)
C70 C69 H69 119.9
C68 C69 H69 119.9
C69 C70 C65 119.3(7)
C69 C70 H70 120.4
C65 C70 H70 120.4

loop_
_geom_bond_atom_site_label_1
_geom_bond_atom_site_label_2
_geom_bond_distance
Cu1 N12 1.919(6)
Cu1 N29 1.920(6)
Cu1 N2 1.950(5)
Cu1 N19 1.973(5)
N2 C3 1.343(9)
N2 C6 1.385(9)
C3 C4 1.376(10)
C3 H3 0.9300
C4 C5 1.408(9)
C4 H4 0.9300
C5 C6 1.441(8)
C5 H5 0.9300
C6 C7 1.386(9)
C7 C8 1.428(8)
C7 C13 1.495(9)
C8 C9 1.400(9)
C8 N12 1.408(9)
C9 C10 1.363(9)
C9 H9 0.9300
C10 C11 1.438(8)
C10 H10 0.9300
C11 N12 1.370(9)
C11 H11 0.9300
C13 C14 1.357(10)
C13 C18 1.430(8)
C14 C15 1.384(10)
C14 H14 0.9300
C15 C16 1.400(10)
C15 H15 0.9300
C16 C17 1.390(10)
C16 H16 0.9300
C17 C18 1.364(9)
C17 H17 0.9300
C18 H18 0.9300
N19 C20 1.314(9)
N19 C23 1.379(9)
C20 C21 1.406(9)
C20 H20 0.9300
C21 C22 1.381(9)
C21 H21 0.9300
C22 C23 1.450(8)
C22 H22 0.9300
C23 C24 1.370(9)
C24 C25 1.421(8)
C24 C30 1.500(9)
C25 C26 1.400(9)
C25 N29 1.421(9)
C26 C27 1.382(9)
C26 H26 0.9300
C27 C28 1.428(9)
C27 H27 0.9300
C28 N29 1.340(9)
C28 H28 0.9300
C30 C31 1.357(9)
C30 C35 1.444(9)
C31 C32 1.413(9)
C31 H31 0.9300
C32 C33 1.364(10)
C32 H32 0.9300
C33 C34 1.371(10)
C33 H33 0.9300
C34 C35 1.399(8)
C34 H34 0.9300
C35 H35 0.9300
Cu36 N64 1.912(6)
Cu36 N47 1.926(6)
Cu36 N37 1.964(6)
Cu36 N54 1.979(5)
N37 C38 1.325(9)
N37 C41 1.383(9)
C38 C39 1.368(10)
C38 H38 0.9300
C39 C40 1.390(11)
C39 H39 0.9300
C40 C41 1.437(8)
C40 H40 0.9300
C41 C42 1.379(8)
C42 C43 1.415(8)
C42 C48 1.500(6)
C43 C44 1.391(9)
C43 N47 1.411(8)
C44 C45 1.359(9)
C44 H44 0.9300
C45 C46 1.421(9)
C45 H45 0.9300
C46 N47 1.329(9)
C46 H46 0.9300
C48 C49 1.369(9)
C48 C53 1.419(8)
C49 C50 1.410(10)
C49 H49 0.9300
C50 C51 1.362(10)
C50 H50 0.9300
C51 C52 1.387(10)
C51 H51 0.9300
C52 C53 1.400(9)
C52 H52 0.9300
C53 H53 0.9300
N54 C55 1.316(9)
N54 C58 1.374(8)
C55 C56 1.403(9)
C55 H55 0.9300
C56 C57 1.372(10)
C56 H56 0.9300
C57 C58 1.444(7)
C57 H57 0.9300
C58 C59 1.363(8)
C59 C60 1.430(8)
C59 C65 1.507(6)
C60 C61 1.371(9)
C60 N64 1.430(8)
C61 C62 1.363(9)
C61 H61 0.9300
C62 C63 1.409(9)
C62 H62 0.9300
C63 N64 1.360(9)
C63 H63 0.9300
C65 C66 1.367(9)
C65 C70 1.420(9)
C66 C67 1.410(9)
C66 H66 0.9300
C67 C68 1.394(10)
C67 H67 0.9300
C68 C69 1.386(10)
C68 H68 0.9300
C69 C70 1.386(9)
C69 H69 0.9300
C70 H70 0.9300
